data_4342098
loop_
_publ_author_name
'Barats-Damatov, Delina'
'Shimon, Linda J. W.'
'Feldman, Yishay'
'Bendikov, Tatyana'
'Neumann, Ronny'

_publ_section_title
;
 Solid-State Crystal-to-Crystal Phase Transitions and Reversible
 Structure-Temperature Behavior of Phosphovanadomolybdic Acid,
 H5PV2Mo10O40.
;
_journal_issue 2
_journal_name_full 'Inorganic chemistry'
_journal_page_first 628
_journal_page_last 634
_journal_paper_doi 10.1021/ic502541b
_journal_volume 54
_journal_year 2015
_chemical_formula_moiety 'H5 Mo10 O40 P V2, 8(H2O)'
_chemical_formula_sum 'H21 Mo10 O48 P V2'
_chemical_formula_weight 1881.42
_chemical_name_systematic
;
 ?
;
_space_group_crystal_system triclinic
_space_group_IT_number 2
_space_group_name_Hall '-P 1'
_space_group_name_H-M_alt 'P -1'
_symmetry_space_group_name_Hall '-P 1'
_symmetry_space_group_name_H-M 'P -1'
_audit_creation_method SHELXL-2013
_cell_angle_alpha 61.6380(11)
_cell_angle_beta 61.0520(11)
_cell_angle_gamma 60.5232(12)
_cell_formula_units_Z 2
_cell_length_a 13.4794(2)
_cell_length_b 13.5005(3)
_cell_length_c 13.9131(3)
_cell_measurement_reflns_used 8300
_cell_measurement_temperature 120(2)
_cell_measurement_theta_max 27.48
_cell_measurement_theta_min 2.55
_cell_volume 1833.15(7)
_computing_cell_refinement 'Denzo-SMN (Otwinowski & Minor 1997)'
_computing_data_collection 'Collect package (Bruker Nonius)'
_computing_data_reduction 'Denzo-SMN (Otwinowski & Minor 1997)'
_computing_structure_refinement 'SHELXL-2013 (Sheldrick, 2013)'
_computing_structure_solution 'SHELXS-97 (Sheldrick, 1990)'
_diffrn_ambient_temperature 120(2)
_diffrn_measured_fraction_theta_full 0.997
_diffrn_measured_fraction_theta_max 0.995
_diffrn_measurement_device_type 'Nonius KappaCCD'
_diffrn_measurement_method 'phi and omega scans'
_diffrn_radiation_type MoK\a
_diffrn_radiation_wavelength 0.71073
_diffrn_reflns_av_R_equivalents 0.0434
_diffrn_reflns_av_unetI/netI 0.0578
_diffrn_reflns_Laue_measured_fraction_full 0.997
_diffrn_reflns_Laue_measured_fraction_max 0.995
_diffrn_reflns_limit_h_max 17
_diffrn_reflns_limit_h_min -17
_diffrn_reflns_limit_k_max 17
_diffrn_reflns_limit_k_min -17
_diffrn_reflns_limit_l_max 18
_diffrn_reflns_limit_l_min -18
_diffrn_reflns_number 16017
_diffrn_reflns_point_group_measured_fraction_full 0.997
_diffrn_reflns_point_group_measured_fraction_max 0.995
_diffrn_reflns_theta_full 25.242
_diffrn_reflns_theta_max 27.524
_diffrn_reflns_theta_min 3.023
_diffrn_source sealed-tube
_exptl_absorpt_coefficient_mu 3.969
_exptl_absorpt_correction_T_max 0.820
_exptl_absorpt_correction_T_min 0.751
_exptl_absorpt_correction_type multi-scan
_exptl_absorpt_process_details 'Denzo-SMN (Otwinowski & Minor 1997)'
_exptl_crystal_colour orange
_exptl_crystal_density_diffrn 3.409
_exptl_crystal_description piece
_exptl_crystal_F_000 1772
_exptl_crystal_size_max 0.080
_exptl_crystal_size_mid 0.060
_exptl_crystal_size_min 0.050
_refine_diff_density_max 3.770
_refine_diff_density_min -1.687
_refine_diff_density_rms 0.298
_refine_ls_extinction_method none
_refine_ls_goodness_of_fit_ref 1.054
_refine_ls_hydrogen_treatment undef
_refine_ls_matrix_type full
_refine_ls_number_parameters 510
_refine_ls_number_reflns 8416
_refine_ls_number_restraints 0
_refine_ls_restrained_S_all 1.054
_refine_ls_R_factor_all 0.0864
_refine_ls_R_factor_gt 0.0558
_refine_ls_shift/su_max 0.001
_refine_ls_shift/su_mean 0.000
_refine_ls_structure_factor_coef Fsqd
_refine_ls_weighting_details 'w=1/[\s^2^(Fo^2^)+(0.0983P)^2^] where P=(Fo^2^+2Fc^2^)/3'
_refine_ls_weighting_scheme calc
_refine_ls_wR_factor_gt 0.1420
_refine_ls_wR_factor_ref 0.1623
_reflns_Friedel_coverage 0.000
_reflns_number_gt 5967
_reflns_number_total 8416
_reflns_threshold_expression 'I > 2\s(I)'
_cod_data_source_file ic502541b_si_005.cif
_cod_data_source_block n499h
_cod_depositor_comments 'Adding full bibliography for 4342097--4342101.cif.'
_cod_database_code 4342098
_shelx_space_group_comment
;
The symmetry employed for this shelxl refinement is uniquely defined
by the following loop, which should always be used as a source of
symmetry information in preference to the above space-group names.
They are only intended as comments.
;
_shelx_estimated_absorpt_t_min 0.742
_shelx_estimated_absorpt_t_max 0.826
_shelxl_version_number 2013-4

loop_
_space_group_symop_operation_xyz
'x, y, z'
'-x, -y, -z'

loop_
_atom_site_label
_atom_site_type_symbol
_atom_site_fract_x
_atom_site_fract_y
_atom_site_fract_z
_atom_site_U_iso_or_equiv
_atom_site_adp_type
_atom_site_occupancy
_atom_site_site_symmetry_order
_atom_site_calc_flag
_atom_site_refinement_flags_occupancy
_atom_site_disorder_assembly
_atom_site_disorder_group
Mo1 Mo 0.32967(7) 0.45721(7) 0.47351(6) 0.02688(19) Uani 0.8433 1 d P A 1
Mo2 Mo 0.29791(6) 0.21084(7) 0.48837(6) 0.02565(19) Uani 0.8433 1 d P A 1
Mo3 Mo 0.20511(7) 0.29061(7) 0.99972(6) 0.02600(19) Uani 0.8433 1 d P A 1
Mo4 Mo 0.02359(6) 0.53417(6) 0.67646(6) 0.02212(18) Uani 0.8343 1 d P A 1
Mo5 Mo -0.01198(6) 0.29210(6) 0.69423(6) 0.02187(18) Uani 0.8343 1 d P A 1
Mo6 Mo 0.17532(6) 0.02392(6) 1.01909(6) 0.02236(18) Uani 0.8343 1 d P A 1
Mo7 Mo 0.48474(7) 0.22048(7) 0.80388(6) 0.02702(19) Uani 0.8343 1 d P A 1
Mo8 Mo 0.53562(6) 0.18050(7) 0.53814(6) 0.02300(18) Uani 0.8343 1 d P A 1
Mo9 Mo -0.05540(6) 0.33095(7) 0.93961(6) 0.02440(19) Uani 0.8333 1 d P A 1
Mo10 Mo 0.20646(7) -0.01194(6) 0.77950(6) 0.02245(18) Uani 0.8333 1 d P A 1
Mo11 Mo 0.27519(7) 0.49702(7) 0.74142(7) 0.02705(19) Uani 0.8343 1 d P A 1
Mo12 Mo 0.45368(6) -0.04231(7) 0.82036(6) 0.02526(19) Uani 0.8343 1 d P A 1
V1 V 0.32967(7) 0.45721(7) 0.47351(6) 0.02688(19) Uani 0.1667 1 d P A 2
V2 V 0.29791(6) 0.21084(7) 0.48837(6) 0.02565(19) Uani 0.1657 1 d P A 2
V3 V 0.20511(7) 0.29061(7) 0.99972(6) 0.02600(19) Uani 0.1657 1 d P A 2
V4 V 0.02359(6) 0.53417(6) 0.67646(6) 0.02212(18) Uani 0.1627 1 d P A 2
V5 V -0.01198(6) 0.29210(6) 0.69423(6) 0.02187(18) Uani 0.1657 1 d P A 2
V6 V 0.17532(6) 0.02392(6) 1.01909(6) 0.02236(18) Uani 0.1627 1 d P A 2
V7 V 0.48474(7) 0.22048(7) 0.80388(6) 0.02702(19) Uani 0.1647 1 d P A 2
V8 V 0.53562(6) 0.18050(7) 0.53814(6) 0.02300(18) Uani 0.1667 1 d P A 2
V9 V -0.05540(6) 0.33095(7) 0.93961(6) 0.02440(19) Uani 0.1667 1 d P A 2
V10 V 0.20646(7) -0.01194(6) 0.77950(6) 0.02245(18) Uani 0.1667 1 d P A 2
V11 V 0.27519(7) 0.49702(7) 0.74142(7) 0.02705(19) Uani 0.167 1 d P A 2
V12 V 0.45368(6) -0.04231(7) 0.82036(6) 0.02526(19) Uani 0.167 1 d P A 2
P1 P 0.24216(14) 0.24696(14) 0.74746(13) 0.0130(4) Uani 1 1 d . . .
O1 O 0.2827(4) 0.2930(4) 0.7990(4) 0.0207(11) Uani 1 1 d . . .
O2 O 0.1081(4) 0.3170(4) 0.7605(4) 0.0192(10) Uani 1 1 d . . .
O3 O 0.3165(4) 0.2653(4) 0.6190(4) 0.0192(10) Uani 1 1 d . . .
O4 O 0.2595(4) 0.1131(4) 0.8109(4) 0.0198(11) Uani 1 1 d . . .
O5 O 0.4702(5) 0.1543(5) 0.4607(4) 0.0305(13) Uani 1 1 d . . .
O6 O -0.1051(4) 0.2950(4) 0.8480(4) 0.0230(11) Uani 1 1 d . . .
O7 O 0.2049(5) 0.1351(5) 1.0301(4) 0.0246(11) Uani 1 1 d . . .
O8 O 0.1211(5) 0.5382(5) 0.7333(4) 0.0260(12) Uani 1 1 d . . .
O9 O 0.0237(4) 0.1539(4) 0.9911(4) 0.0235(11) Uani 1 1 d . . .
O10 O 0.1606(4) 0.5064(4) 0.5452(4) 0.0243(11) Uani 1 1 d . . .
O11 O 0.0475(5) 0.3407(5) 0.9808(4) 0.0255(12) Uani 1 1 d . . .
O12 O -0.0444(5) 0.4599(4) 0.6407(5) 0.0271(12) Uani 1 1 d . . .
O13 O 0.3465(5) 0.5782(5) 0.3587(5) 0.0331(13) Uani 1 1 d . . .
O14 O 0.0773(5) 0.1242(4) 0.7545(4) 0.0235(11) Uani 1 1 d . . .
O15 O 0.3002(5) 0.1813(5) 0.3832(4) 0.0281(12) Uani 1 1 d . . .
O16 O 0.6831(4) 0.1318(5) 0.4692(4) 0.0268(12) Uani 1 1 d . . .
O17 O -0.1066(5) 0.2839(5) 0.6552(4) 0.0266(12) Uani 1 1 d . . .
O18 O 0.2928(5) 0.0645(5) 0.6140(4) 0.0282(12) Uani 1 1 d . . .
O19 O 0.3355(5) 0.4872(5) 0.5892(4) 0.0267(12) Uani 1 1 d . . .
O20 O -0.0534(5) 0.6780(4) 0.6268(5) 0.0272(12) Uani 1 1 d . . .
O21 O 0.1807(5) -0.1133(5) 0.7664(4) 0.0285(12) Uani 1 1 d . . .
O22 O 0.1497(5) -0.0467(5) 0.9395(4) 0.0254(12) Uani 1 1 d . . .
O23 O 0.1238(5) -0.0535(5) 1.1554(5) 0.0297(12) Uani 1 1 d . . .
O24 O 0.5324(5) 0.2248(5) 0.6524(5) 0.0289(12) Uani 1 1 d . . .
O25 O 0.5109(5) 0.0401(5) 0.6643(4) 0.0256(12) Uani 1 1 d . . .
O26 O 0.3358(4) -0.0728(5) 0.9769(4) 0.0247(11) Uani 1 1 d . . .
O27 O 0.3702(5) 0.2306(5) 0.9591(4) 0.0267(12) Uani 1 1 d . . .
O28 O -0.0839(4) 0.4863(5) 0.8330(4) 0.0261(12) Uani 1 1 d . . .
O29 O 0.2758(5) 0.6296(5) 0.7165(5) 0.0304(13) Uani 1 1 d . . .
O30 O 0.2054(5) 0.4464(5) 0.9084(5) 0.0285(12) Uani 1 1 d . . .
O31 O -0.1861(5) 0.3481(5) 1.0469(4) 0.0279(12) Uani 1 1 d . . .
O32 O 0.4910(5) 0.3460(5) 0.4501(4) 0.0297(12) Uani 1 1 d . . .
O33 O 0.1616(5) 0.2904(5) 1.1340(5) 0.0335(13) Uani 1 1 d . . .
O34 O 0.4261(5) 0.3937(5) 0.7603(5) 0.0286(12) Uani 1 1 d . . .
O35 O 0.3715(4) -0.1020(5) 0.7858(5) 0.0261(12) Uani 1 1 d . . .
O36 O 0.3091(5) 0.3714(5) 0.4054(4) 0.0287(12) Uani 1 1 d . . .
O37 O 0.4748(5) 0.0669(5) 0.8527(4) 0.0267(12) Uani 1 1 d . . .
O38 O 0.6156(5) 0.1878(5) 0.8159(5) 0.0320(13) Uani 1 1 d . . .
O39 O 0.5715(5) -0.1669(5) 0.8419(5) 0.0302(13) Uani 1 1 d . . .
O40 O 0.1338(5) 0.2789(5) 0.5602(4) 0.0260(12) Uani 1 1 d . . .
O41 O -0.0618(6) 0.1582(6) 1.3271(6) 0.0465(16) Uiso 1 1 d . . .
O42 O 0.1897(5) 0.0683(5) 0.3462(5) 0.0359(14) Uiso 1 1 d . . .
O43 O 0.0495(6) 0.0588(6) 0.5548(5) 0.0406(15) Uiso 1 1 d . . .
O44 O 0.4432(6) -0.3408(7) 0.7940(6) 0.0554(18) Uiso 1 1 d . . .
O45 O 0.1761(6) 0.8180(6) 0.4325(6) 0.0460(16) Uiso 1 1 d . . .
O46 O -0.3475(7) 0.3107(7) 0.9379(7) 0.064(2) Uiso 1 1 d . . .
O47 O 0.6793(10) -0.4402(10) 0.8463(10) 0.112(4) Uiso 1 1 d . . .
O48 O 0.4421(9) 0.4547(9) 0.9455(9) 0.097(3) Uiso 1 1 d . . .

loop_
_atom_site_aniso_label
_atom_site_aniso_U_11
_atom_site_aniso_U_22
_atom_site_aniso_U_33
_atom_site_aniso_U_23
_atom_site_aniso_U_13
_atom_site_aniso_U_12
Mo1 0.0258(4) 0.0214(4) 0.0212(4) -0.0010(3) -0.0057(3) -0.0069(3)
Mo2 0.0246(4) 0.0381(4) 0.0203(4) -0.0141(3) -0.0062(3) -0.0113(3)
Mo3 0.0337(4) 0.0318(4) 0.0194(4) -0.0093(3) -0.0057(3) -0.0176(3)
Mo4 0.0228(4) 0.0166(4) 0.0236(4) -0.0037(3) -0.0107(3) -0.0038(3)
Mo5 0.0210(4) 0.0249(4) 0.0251(4) -0.0091(3) -0.0115(3) -0.0065(3)
Mo6 0.0264(4) 0.0208(4) 0.0180(4) -0.0036(3) -0.0065(3) -0.0098(3)
Mo7 0.0234(4) 0.0354(4) 0.0271(4) -0.0114(3) -0.0134(3) -0.0067(3)
Mo8 0.0185(4) 0.0259(4) 0.0206(4) -0.0063(3) -0.0077(3) -0.0045(3)
Mo9 0.0207(4) 0.0281(4) 0.0201(4) -0.0075(3) -0.0054(3) -0.0065(3)
Mo10 0.0288(4) 0.0186(4) 0.0253(4) -0.0055(3) -0.0144(3) -0.0075(3)
Mo11 0.0336(4) 0.0206(4) 0.0330(4) -0.0038(3) -0.0174(3) -0.0113(3)
Mo12 0.0207(4) 0.0234(4) 0.0226(4) -0.0029(3) -0.0099(3) -0.0026(3)
V1 0.0258(4) 0.0214(4) 0.0212(4) -0.0010(3) -0.0057(3) -0.0069(3)
V2 0.0246(4) 0.0381(4) 0.0203(4) -0.0141(3) -0.0062(3) -0.0113(3)
V3 0.0337(4) 0.0318(4) 0.0194(4) -0.0093(3) -0.0057(3) -0.0176(3)
V4 0.0228(4) 0.0166(4) 0.0236(4) -0.0037(3) -0.0107(3) -0.0038(3)
V5 0.0210(4) 0.0249(4) 0.0251(4) -0.0091(3) -0.0115(3) -0.0065(3)
V6 0.0264(4) 0.0208(4) 0.0180(4) -0.0036(3) -0.0065(3) -0.0098(3)
V7 0.0234(4) 0.0354(4) 0.0271(4) -0.0114(3) -0.0134(3) -0.0067(3)
V8 0.0185(4) 0.0259(4) 0.0206(4) -0.0063(3) -0.0077(3) -0.0045(3)
V9 0.0207(4) 0.0281(4) 0.0201(4) -0.0075(3) -0.0054(3) -0.0065(3)
V10 0.0288(4) 0.0186(4) 0.0253(4) -0.0055(3) -0.0144(3) -0.0075(3)
V11 0.0336(4) 0.0206(4) 0.0330(4) -0.0038(3) -0.0174(3) -0.0113(3)
V12 0.0207(4) 0.0234(4) 0.0226(4) -0.0029(3) -0.0099(3) -0.0026(3)
P1 0.0133(8) 0.0139(9) 0.0130(8) -0.0037(7) -0.0067(7) -0.0035(7)
O1 0.019(3) 0.024(3) 0.020(2) -0.005(2) -0.009(2) -0.007(2)
O2 0.019(3) 0.021(3) 0.020(2) -0.009(2) -0.006(2) -0.007(2)
O3 0.020(2) 0.017(2) 0.020(2) -0.005(2) -0.011(2) -0.003(2)
O4 0.015(2) 0.026(3) 0.015(2) -0.007(2) -0.006(2) -0.003(2)
O5 0.029(3) 0.042(3) 0.024(3) -0.013(3) -0.006(2) -0.015(3)
O6 0.024(3) 0.020(3) 0.025(3) -0.007(2) -0.011(2) -0.005(2)
O7 0.029(3) 0.026(3) 0.021(3) -0.009(2) -0.006(2) -0.011(2)
O8 0.029(3) 0.021(3) 0.026(3) -0.004(2) -0.012(2) -0.008(2)
O9 0.021(3) 0.022(3) 0.024(3) -0.008(2) -0.007(2) -0.004(2)
O10 0.024(3) 0.018(3) 0.027(3) -0.004(2) -0.013(2) -0.002(2)
O11 0.029(3) 0.027(3) 0.027(3) -0.011(2) -0.009(2) -0.010(2)
O12 0.034(3) 0.021(3) 0.032(3) 0.000(2) -0.023(3) -0.009(2)
O13 0.029(3) 0.027(3) 0.028(3) 0.002(2) -0.008(2) -0.010(2)
O14 0.029(3) 0.019(3) 0.027(3) -0.004(2) -0.014(2) -0.008(2)
O15 0.026(3) 0.039(3) 0.023(3) -0.014(2) -0.009(2) -0.009(2)
O16 0.021(3) 0.030(3) 0.021(3) -0.008(2) -0.005(2) -0.006(2)
O17 0.026(3) 0.031(3) 0.030(3) -0.010(2) -0.017(2) -0.006(2)
O18 0.035(3) 0.031(3) 0.023(3) -0.006(2) -0.008(2) -0.017(3)
O19 0.026(3) 0.026(3) 0.027(3) -0.005(2) -0.009(2) -0.011(2)
O20 0.029(3) 0.017(3) 0.033(3) -0.005(2) -0.020(2) 0.000(2)
O21 0.040(3) 0.024(3) 0.022(3) -0.005(2) -0.012(2) -0.011(2)
O22 0.032(3) 0.024(3) 0.026(3) -0.009(2) -0.013(2) -0.010(2)
O23 0.032(3) 0.030(3) 0.026(3) -0.007(2) -0.006(2) -0.016(3)
O24 0.030(3) 0.030(3) 0.027(3) -0.009(2) -0.009(2) -0.011(2)
O25 0.028(3) 0.023(3) 0.019(3) -0.003(2) -0.008(2) -0.008(2)
O26 0.018(3) 0.027(3) 0.026(3) -0.009(2) -0.007(2) -0.004(2)
O27 0.030(3) 0.029(3) 0.025(3) -0.005(2) -0.013(2) -0.011(2)
O28 0.022(3) 0.027(3) 0.026(3) -0.011(2) -0.006(2) -0.005(2)
O29 0.037(3) 0.025(3) 0.034(3) -0.004(3) -0.013(3) -0.016(3)
O30 0.036(3) 0.024(3) 0.027(3) -0.008(2) -0.009(2) -0.012(2)
O31 0.030(3) 0.025(3) 0.019(3) -0.005(2) -0.005(2) -0.008(2)
O32 0.033(3) 0.028(3) 0.024(3) 0.000(2) -0.011(2) -0.014(3)
O33 0.040(3) 0.038(3) 0.023(3) -0.011(3) -0.008(3) -0.015(3)
O34 0.026(3) 0.035(3) 0.033(3) -0.011(3) -0.011(2) -0.014(2)
O35 0.022(3) 0.023(3) 0.034(3) -0.012(2) -0.012(2) -0.002(2)
O36 0.039(3) 0.026(3) 0.021(3) -0.003(2) -0.014(2) -0.011(2)
O37 0.026(3) 0.026(3) 0.028(3) -0.008(2) -0.012(2) -0.006(2)
O38 0.030(3) 0.037(3) 0.034(3) -0.006(3) -0.020(3) -0.011(3)
O39 0.028(3) 0.025(3) 0.029(3) -0.003(2) -0.017(2) 0.001(2)
O40 0.030(3) 0.031(3) 0.020(3) -0.008(2) -0.009(2) -0.010(2)

loop_
_atom_type_symbol
_atom_type_description
_atom_type_scat_dispersion_real
_atom_type_scat_dispersion_imag
_atom_type_scat_source
Mo Mo -1.6832 0.6857 'International Tables Vol C Tables 4.2.6.8 and 6.1.1.4'
P P 0.1023 0.0942 'International Tables Vol C Tables 4.2.6.8 and 6.1.1.4'
O O 0.0106 0.0060 'International Tables Vol C Tables 4.2.6.8 and 6.1.1.4'
V V 0.3005 0.5294 'International Tables Vol C Tables 4.2.6.8 and 6.1.1.4'
H H 0.0000 0.0000 'International Tables Vol C Tables 4.2.6.8 and 6.1.1.4'

loop_
_geom_angle_atom_site_label_1
_geom_angle_atom_site_label_2
_geom_angle_atom_site_label_3
_geom_angle
O13 Mo1 O19 103.4(3)
O13 Mo1 O10 101.7(2)
O19 Mo1 O10 86.3(2)
O13 Mo1 O32 102.4(2)
O19 Mo1 O32 91.8(2)
O10 Mo1 O32 155.6(2)
O13 Mo1 O36 99.3(3)
O19 Mo1 O36 157.2(2)
O10 Mo1 O36 87.1(2)
O32 Mo1 O36 85.3(2)
O13 Mo1 O3 171.1(2)
O19 Mo1 O3 84.90(19)
O10 Mo1 O3 81.98(19)
O32 Mo1 O3 73.6(2)
O36 Mo1 O3 72.61(18)
O15 Mo2 O40 102.9(2)
O15 Mo2 O18 102.0(2)
O40 Mo2 O18 88.0(2)
O15 Mo2 O5 100.2(2)
O40 Mo2 O5 156.9(2)
O18 Mo2 O5 87.7(2)
O15 Mo2 O36 100.2(2)
O40 Mo2 O36 89.3(2)
O18 Mo2 O36 157.7(2)
O5 Mo2 O36 86.1(2)
O15 Mo2 O3 171.9(2)
O40 Mo2 O3 82.74(19)
O18 Mo2 O3 83.89(19)
O5 Mo2 O3 74.28(18)
O36 Mo2 O3 73.78(18)
O33 Mo3 O27 102.7(2)
O33 Mo3 O30 104.1(3)
O27 Mo3 O30 92.0(2)
O33 Mo3 O7 100.4(2)
O27 Mo3 O7 89.8(2)
O30 Mo3 O7 154.4(2)
O33 Mo3 O11 101.9(2)
O27 Mo3 O11 154.8(2)
O30 Mo3 O11 87.2(2)
O7 Mo3 O11 80.6(2)
O33 Mo3 O1 175.8(2)
O27 Mo3 O1 73.65(18)
O30 Mo3 O1 74.27(19)
O7 Mo3 O1 81.79(19)
O11 Mo3 O1 81.94(18)
O20 Mo4 O8 103.1(2)
O20 Mo4 O10 102.6(2)
O8 Mo4 O10 88.0(2)
O20 Mo4 O28 102.5(2)
O8 Mo4 O28 90.4(2)
O10 Mo4 O28 154.5(2)
O20 Mo4 O12 100.3(2)
O8 Mo4 O12 156.6(2)
O10 Mo4 O12 87.3(2)
O28 Mo4 O12 84.1(2)
O20 Mo4 O2 171.2(2)
O8 Mo4 O2 83.63(19)
O10 Mo4 O2 82.98(19)
O28 Mo4 O2 71.58(18)
O12 Mo4 O2 73.01(17)
O17 Mo5 O6 101.5(2)
O17 Mo5 O12 101.9(2)
O6 Mo5 O12 91.2(2)
O17 Mo5 O14 102.0(2)
O6 Mo5 O14 89.0(2)
O12 Mo5 O14 155.6(2)
O17 Mo5 O40 102.2(2)
O6 Mo5 O40 155.8(2)
O12 Mo5 O40 88.5(2)
O14 Mo5 O40 81.5(2)
O17 Mo5 O2 174.4(2)
O6 Mo5 O2 74.14(18)
O12 Mo5 O2 74.96(18)
O14 Mo5 O2 81.59(18)
O40 Mo5 O2 82.39(18)
O23 Mo6 O7 103.1(2)
O23 Mo6 O26 101.6(2)
O7 Mo6 O26 95.3(2)
O23 Mo6 O22 100.8(2)
O7 Mo6 O22 155.2(2)
O26 Mo6 O22 86.2(2)
O23 Mo6 O9 101.8(2)
O7 Mo6 O9 86.6(2)
O26 Mo6 O9 155.4(2)
O22 Mo6 O9 82.2(2)
O23 Mo6 O4 171.9(2)
O7 Mo6 O4 84.4(2)
O26 Mo6 O4 74.15(19)
O22 Mo6 O4 72.2(2)
O9 Mo6 O4 81.71(18)
O38 Mo7 O24 101.8(2)
O38 Mo7 O37 103.0(3)
O24 Mo7 O37 87.7(2)
O38 Mo7 O34 100.6(3)
O24 Mo7 O34 91.9(2)
O37 Mo7 O34 156.0(2)
O38 Mo7 O27 102.1(2)
O24 Mo7 O27 156.1(2)
O37 Mo7 O27 86.6(2)
O34 Mo7 O27 84.2(2)
O38 Mo7 O1 171.0(2)
O24 Mo7 O1 84.2(2)
O37 Mo7 O1 83.86(19)
O34 Mo7 O1 72.21(19)
O27 Mo7 O1 72.18(18)
O16 Mo8 O32 101.7(2)
O16 Mo8 O5 102.3(2)
O32 Mo8 O5 88.5(2)
O16 Mo8 O25 102.4(2)
O32 Mo8 O25 155.7(2)
O5 Mo8 O25 89.2(2)
O16 Mo8 O24 101.3(2)
O32 Mo8 O24 88.5(2)
O5 Mo8 O24 156.4(2)
O25 Mo8 O24 83.9(2)
O16 Mo8 O3 173.9(2)
O32 Mo8 O3 73.5(2)
O5 Mo8 O3 74.00(19)
O25 Mo8 O3 82.59(19)
O24 Mo8 O3 82.69(19)
O31 Mo9 O11 106.3(2)
O31 Mo9 O28 101.1(2)
O11 Mo9 O28 95.4(2)
O31 Mo9 O9 100.9(2)
O11 Mo9 O9 87.1(2)
O28 Mo9 O9 156.2(2)
O31 Mo9 O6 96.4(2)
O11 Mo9 O6 156.8(2)
O28 Mo9 O6 85.2(2)
O9 Mo9 O6 83.4(2)
O31 Mo9 O2 167.7(2)
O11 Mo9 O2 85.42(19)
O28 Mo9 O2 73.45(19)
O9 Mo9 O2 83.21(18)
O6 Mo9 O2 72.45(18)
O21 Mo10 O14 103.4(2)
O21 Mo10 O22 101.4(2)
O14 Mo10 O22 95.4(2)
O21 Mo10 O35 100.1(2)
O14 Mo10 O35 154.7(2)
O22 Mo10 O35 89.0(2)
O21 Mo10 O18 101.4(2)
O14 Mo10 O18 83.7(2)
O22 Mo10 O18 156.8(2)
O35 Mo10 O18 82.6(2)
O21 Mo10 O4 173.0(2)
O14 Mo10 O4 83.20(19)
O22 Mo10 O4 75.37(19)
O35 Mo10 O4 73.78(18)
O18 Mo10 O4 81.47(19)
O29 Mo11 O34 102.5(3)
O29 Mo11 O19 102.8(2)
O34 Mo11 O19 90.0(2)
O29 Mo11 O8 101.8(2)
O34 Mo11 O8 155.7(2)
O19 Mo11 O8 84.2(2)
O29 Mo11 O30 101.0(2)
O34 Mo11 O30 87.6(2)
O19 Mo11 O30 156.0(2)
O8 Mo11 O30 88.2(2)
O29 Mo11 O1 172.7(2)
O34 Mo11 O1 72.8(2)
O19 Mo11 O1 82.92(19)
O8 Mo11 O1 83.08(19)
O30 Mo11 O1 73.57(19)
O39 Mo12 O25 103.5(2)
O39 Mo12 O37 103.4(2)
O25 Mo12 O37 87.0(2)
O39 Mo12 O35 99.2(2)
O25 Mo12 O35 90.9(2)
O37 Mo12 O35 157.2(2)
O39 Mo12 O26 99.4(2)
O25 Mo12 O26 157.0(2)
O37 Mo12 O26 88.4(2)
O35 Mo12 O26 84.7(2)
O39 Mo12 O4 168.9(2)
O25 Mo12 O4 84.54(19)
O37 Mo12 O4 84.42(19)
O35 Mo12 O4 72.80(18)
O26 Mo12 O4 72.61(18)
O1 P1 O3 109.3(3)
O1 P1 O2 109.2(3)
O3 P1 O2 109.5(3)
O1 P1 O4 110.4(3)
O3 P1 O4 109.6(3)
O2 P1 O4 108.9(3)
P1 O1 Mo7 125.5(3)
P1 O1 Mo11 127.1(3)
Mo7 O1 Mo11 88.86(17)
P1 O1 Mo3 127.3(3)
Mo7 O1 Mo3 88.23(14)
Mo11 O1 Mo3 87.11(15)
P1 O2 Mo9 126.1(3)
P1 O2 Mo5 126.4(2)
Mo9 O2 Mo5 90.27(16)
P1 O2 Mo4 124.5(3)
Mo9 O2 Mo4 89.00(15)
Mo5 O2 Mo4 88.87(15)
P1 O3 Mo2 125.9(3)
P1 O3 Mo1 125.3(3)
Mo2 O3 Mo1 90.91(15)
P1 O3 Mo8 126.4(2)
Mo2 O3 Mo8 88.64(15)
Mo1 O3 Mo8 87.84(17)
P1 O4 Mo10 127.6(2)
P1 O4 Mo12 123.9(3)
Mo10 O4 Mo12 90.90(16)
P1 O4 Mo6 125.6(2)
Mo10 O4 Mo6 88.92(17)
Mo12 O4 Mo6 88.13(15)
Mo8 O5 Mo2 123.0(3)
Mo5 O6 Mo9 122.6(3)
Mo6 O7 Mo3 158.4(3)
Mo4 O8 Mo11 151.9(3)
Mo9 O9 Mo6 143.4(3)
Mo1 O10 Mo4 150.1(3)
Mo9 O11 Mo3 154.8(3)
Mo5 O12 Mo4 123.0(2)
Mo10 O14 Mo5 159.0(3)
Mo2 O18 Mo10 146.5(3)
Mo1 O19 Mo11 152.8(3)
Mo10 O22 Mo6 123.4(3)
Mo7 O24 Mo8 152.4(3)
Mo12 O25 Mo8 153.2(3)
Mo6 O26 Mo12 125.0(3)
Mo3 O27 Mo7 125.7(2)
Mo9 O28 Mo4 125.7(3)
Mo3 O30 Mo11 124.4(3)
Mo8 O32 Mo1 125.0(3)
Mo11 O34 Mo7 126.2(3)
Mo10 O35 Mo12 122.3(2)
Mo2 O36 Mo1 122.7(2)
Mo7 O37 Mo12 148.2(3)
Mo2 O40 Mo5 153.4(3)

loop_
_geom_bond_atom_site_label_1
_geom_bond_atom_site_label_2
_geom_bond_distance
Mo1 O13 1.675(6)
Mo1 O19 1.881(5)
Mo1 O10 1.890(5)
Mo1 O32 1.912(5)
Mo1 O36 1.983(5)
Mo1 O3 2.442(5)
Mo2 O15 1.674(5)
Mo2 O40 1.862(5)
Mo2 O18 1.924(5)
Mo2 O5 1.948(5)
Mo2 O36 1.957(6)
Mo2 O3 2.409(4)
Mo3 O33 1.665(5)
Mo3 O27 1.836(5)
Mo3 O30 1.872(5)
Mo3 O7 1.936(5)
Mo3 O11 2.000(5)
Mo3 O1 2.453(5)
Mo4 O20 1.661(5)
Mo4 O8 1.862(5)
Mo4 O10 1.895(5)
Mo4 O28 1.947(5)
Mo4 O12 1.978(5)
Mo4 O2 2.451(5)
Mo5 O17 1.673(5)
Mo5 O6 1.894(5)
Mo5 O12 1.901(5)
Mo5 O14 1.943(5)
Mo5 O40 1.948(5)
Mo5 O2 2.421(4)
Mo6 O23 1.651(5)
Mo6 O7 1.817(5)
Mo6 O26 1.857(5)
Mo6 O22 1.988(5)
Mo6 O9 2.000(5)
Mo6 O4 2.445(5)
Mo7 O38 1.669(5)
Mo7 O24 1.863(5)
Mo7 O37 1.904(5)
Mo7 O34 1.938(6)
Mo7 O27 1.978(5)
Mo7 O1 2.424(5)
Mo8 O16 1.665(5)
Mo8 O32 1.909(5)
Mo8 O5 1.911(5)
Mo8 O25 1.918(5)
Mo8 O24 1.922(5)
Mo8 O3 2.445(5)
Mo9 O31 1.664(5)
Mo9 O11 1.813(5)
Mo9 O28 1.884(5)
Mo9 O9 1.992(5)
Mo9 O6 2.011(5)
Mo9 O2 2.413(5)
Mo10 O21 1.671(5)
Mo10 O14 1.833(5)
Mo10 O22 1.864(5)
Mo10 O35 1.964(5)
Mo10 O18 2.013(5)
Mo10 O4 2.397(5)
Mo11 O29 1.657(5)
Mo11 O34 1.879(5)
Mo11 O19 1.912(5)
Mo11 O8 1.916(5)
Mo11 O30 1.938(5)
Mo11 O1 2.439(5)
Mo12 O39 1.671(5)
Mo12 O25 1.864(5)
Mo12 O37 1.904(5)
Mo12 O35 1.968(5)
Mo12 O26 1.970(5)
Mo12 O4 2.436(4)
P1 O1 1.528(5)
P1 O3 1.533(5)
P1 O2 1.535(5)
P1 O4 1.539(5)

loop_
_geom_torsion_atom_site_label_1
_geom_torsion_atom_site_label_2
_geom_torsion_atom_site_label_3
_geom_torsion_atom_site_label_4
_geom_torsion
O3 P1 O1 Mo7 -59.7(4)
O2 P1 O1 Mo7 -179.4(3)
O4 P1 O1 Mo7 60.9(4)
O3 P1 O1 Mo11 60.9(4)
O2 P1 O1 Mo11 -58.9(4)
O4 P1 O1 Mo11 -178.6(3)
O3 P1 O1 Mo3 -179.3(3)
O2 P1 O1 Mo3 60.9(4)
O4 P1 O1 Mo3 -58.8(4)
O1 P1 O2 Mo9 -58.2(4)
O3 P1 O2 Mo9 -177.8(3)
O4 P1 O2 Mo9 62.4(4)
O1 P1 O2 Mo5 178.8(3)
O3 P1 O2 Mo5 59.1(4)
O4 P1 O2 Mo5 -60.7(4)
O1 P1 O2 Mo4 60.2(4)
O3 P1 O2 Mo4 -59.4(3)
O4 P1 O2 Mo4 -179.2(2)
O1 P1 O3 Mo2 179.6(3)
O2 P1 O3 Mo2 -60.8(4)
O4 P1 O3 Mo2 58.6(4)
O1 P1 O3 Mo1 -57.8(4)
O2 P1 O3 Mo1 61.7(4)
O4 P1 O3 Mo1 -178.9(3)
O1 P1 O3 Mo8 59.9(4)
O2 P1 O3 Mo8 179.4(3)
O4 P1 O3 Mo8 -61.2(4)
O1 P1 O4 Mo10 177.1(3)
O3 P1 O4 Mo10 -62.6(4)
O2 P1 O4 Mo10 57.2(4)
O1 P1 O4 Mo12 -60.1(3)
O3 P1 O4 Mo12 60.3(3)
O2 P1 O4 Mo12 -179.9(2)
O1 P1 O4 Mo6 55.6(4)
O3 P1 O4 Mo6 175.9(3)
O2 P1 O4 Mo6 -64.3(3)
O17 Mo5 O6 Mo9 -169.9(3)
O12 Mo5 O6 Mo9 -67.5(3)
O14 Mo5 O6 Mo9 88.0(3)
O40 Mo5 O6 Mo9 21.4(7)
O2 Mo5 O6 Mo9 6.5(2)
O23 Mo6 O7 Mo3 -134.1(8)
O26 Mo6 O7 Mo3 122.7(8)
O22 Mo6 O7 Mo3 30.2(12)
O9 Mo6 O7 Mo3 -32.8(8)
O4 Mo6 O7 Mo3 49.2(8)
O20 Mo4 O8 Mo11 -126.6(6)
O10 Mo4 O8 Mo11 -24.1(7)
O28 Mo4 O8 Mo11 130.5(7)
O12 Mo4 O8 Mo11 54.4(10)
O2 Mo4 O8 Mo11 59.0(6)
O13 Mo1 O10 Mo4 -123.1(6)
O19 Mo1 O10 Mo4 -20.2(6)
O32 Mo1 O10 Mo4 66.1(9)
O36 Mo1 O10 Mo4 138.0(6)
O3 Mo1 O10 Mo4 65.1(6)
O20 Mo4 O10 Mo1 122.3(6)
O8 Mo4 O10 Mo1 19.3(6)
O28 Mo4 O10 Mo1 -67.5(9)
O12 Mo4 O10 Mo1 -137.8(6)
O2 Mo4 O10 Mo1 -64.6(6)
O31 Mo9 O11 Mo3 136.0(7)
O28 Mo9 O11 Mo3 -120.8(7)
O9 Mo9 O11 Mo3 35.5(7)
O6 Mo9 O11 Mo3 -30.4(11)
O2 Mo9 O11 Mo3 -47.9(7)
O21 Mo10 O14 Mo5 -135.7(7)
O22 Mo10 O14 Mo5 121.2(8)
O35 Mo10 O14 Mo5 22.2(11)
O18 Mo10 O14 Mo5 -35.4(8)
O4 Mo10 O14 Mo5 46.7(7)
O13 Mo1 O19 Mo11 130.7(6)
O10 Mo1 O19 Mo11 29.5(7)
O32 Mo1 O19 Mo11 -126.1(7)
O36 Mo1 O19 Mo11 -44.0(10)
O3 Mo1 O19 Mo11 -52.8(6)
O21 Mo10 O22 Mo6 170.2(3)
O14 Mo10 O22 Mo6 -84.9(3)
O35 Mo10 O22 Mo6 70.1(3)
O18 Mo10 O22 Mo6 1.7(7)
O4 Mo10 O22 Mo6 -3.4(3)
O38 Mo7 O24 Mo8 130.2(6)
O37 Mo7 O24 Mo8 27.4(7)
O34 Mo7 O24 Mo8 -128.6(6)
O27 Mo7 O24 Mo8 -48.7(10)
O1 Mo7 O24 Mo8 -56.7(6)
O39 Mo12 O25 Mo8 -131.9(6)
O37 Mo12 O25 Mo8 -28.8(7)
O35 Mo12 O25 Mo8 128.5(7)
O26 Mo12 O25 Mo8 50.1(10)
O4 Mo12 O25 Mo8 55.9(6)
O23 Mo6 O26 Mo12 176.0(3)
O7 Mo6 O26 Mo12 -79.4(3)
O22 Mo6 O26 Mo12 75.7(3)
O9 Mo6 O26 Mo12 14.0(7)
O4 Mo6 O26 Mo12 3.2(3)
O33 Mo3 O27 Mo7 -173.3(3)
O30 Mo3 O27 Mo7 -68.4(4)
O7 Mo3 O27 Mo7 86.1(3)
O11 Mo3 O27 Mo7 19.2(8)
O1 Mo3 O27 Mo7 4.6(3)
O31 Mo9 O28 Mo4 -173.4(3)
O11 Mo9 O28 Mo4 78.8(3)
O9 Mo9 O28 Mo4 -16.3(7)
O6 Mo9 O28 Mo4 -77.9(3)
O2 Mo9 O28 Mo4 -4.8(3)
O33 Mo3 O30 Mo11 168.5(3)
O27 Mo3 O30 Mo11 64.8(3)
O7 Mo3 O30 Mo11 -28.9(7)
O11 Mo3 O30 Mo11 -90.0(3)
O1 Mo3 O30 Mo11 -7.5(3)
O29 Mo11 O34 Mo7 175.0(3)
O19 Mo11 O34 Mo7 -81.9(3)
O8 Mo11 O34 Mo7 -5.9(8)
O30 Mo11 O34 Mo7 74.3(3)
O1 Mo11 O34 Mo7 0.7(3)
O15 Mo2 O40 Mo5 128.2(7)
O18 Mo2 O40 Mo5 26.3(7)
O5 Mo2 O40 Mo5 -53.3(11)
O36 Mo2 O40 Mo5 -131.5(7)
O3 Mo2 O40 Mo5 -57.8(7)
